data_4120839
loop_
_publ_author_name
'Alison C. McQuilken'
'Yang Ha'
'Kyle D. Sutherlin'
'Maxime A. Siegler'
'Keith O. Hodgson'
'Britt Hedman'
'Edward I. Solomon'
'Guy N. L. Jameson'
'David P. Goldberg'

_publ_section_title
;
 Preparation of Non-heme {FeNO}7 Models of Cysteine Dioxygenase: Sulfur
 versus Nitrogen Ligation and Photorelease of Nitric Oxide
;
_journal_name_full 'Journal of the American Chemical Society'
_journal_page_first 14024
_journal_page_last 14027
_journal_paper_doi 10.1021/ja4064487
_journal_volume 135
_journal_year 2013
_chemical_formula_moiety 'C25 H24 Fe N6, 2(B F4)'
_chemical_formula_sum 'C25 H24 B2 F8 Fe N6'
_chemical_formula_weight 637.97
_chemical_name_systematic
; 
 ? 
;
_space_group_IT_number 14
_symmetry_cell_setting monoclinic
_symmetry_space_group_name_Hall '-P 2yn'
_symmetry_space_group_name_H-M 'P 1 21/n 1'
_atom_sites_solution_hydrogens difmap
_atom_sites_solution_primary direct
_atom_sites_solution_secondary difmap
_audit_creation_method SHELXL-97
_cell_angle_alpha 90.00
_cell_angle_beta 94.6216(10)
_cell_angle_gamma 90.00
_cell_formula_units_Z 4
_cell_length_a 12.08096(14)
_cell_length_b 18.3226(2)
_cell_length_c 12.90108(15)
_cell_measurement_reflns_used 14836
_cell_measurement_temperature 110(2)
_cell_measurement_theta_max 27.62
_cell_measurement_theta_min 1.58
_cell_volume 2846.43(6)
_computing_cell_refinement
;
CrysAlisPro, Oxford Diffraction Ltd.,
Version 1.171.34.36 (release 02-08-2010 CrysAlis171 .NET)
(compiled Aug  2 2010,13:00:58)
;
_computing_data_collection
;
CrysAlisPro, Oxford Diffraction Ltd.,
Version 1.171.34.36 (release 02-08-2010 CrysAlis171 .NET)
(compiled Aug  2 2010,13:00:58)
;
_computing_data_reduction
;
CrysAlisPro, Oxford Diffraction Ltd.,
Version 1.171.34.36 (release 02-08-2010 CrysAlis171 .NET)
(compiled Aug  2 2010,13:00:58)
;
_computing_molecular_graphics 'SHELXTL v6.10 (Sheldrick, 2008)'
_computing_publication_material 'SHELXTL v6.10 (Sheldrick, 2008)'
_computing_structure_refinement 'SHELXL-97 (Sheldrick, 2008)'
_computing_structure_solution 'SHELXS-97 (Sheldrick, 2008)'
_diffrn_ambient_temperature 110(2)
_diffrn_detector_area_resol_mean 15.9890
_diffrn_measured_fraction_theta_full 1.000
_diffrn_measured_fraction_theta_max 1.000
_diffrn_measurement_device_type 'Goniometer KM4/Xcalibur, detector: Sapphire3'
_diffrn_measurement_method '\w scans'
_diffrn_radiation_monochromator graphite
_diffrn_radiation_source 'Enhance (Mo) x-ray Source'
_diffrn_radiation_type MoK\a
_diffrn_radiation_wavelength 0.71073
_diffrn_reflns_av_R_equivalents 0.0371
_diffrn_reflns_av_sigmaI/netI 0.0355
_diffrn_reflns_limit_h_max 15
_diffrn_reflns_limit_h_min -15
_diffrn_reflns_limit_k_max 23
_diffrn_reflns_limit_k_min -23
_diffrn_reflns_limit_l_max 16
_diffrn_reflns_limit_l_min -16
_diffrn_reflns_number 26665
_diffrn_reflns_theta_full 27.50
_diffrn_reflns_theta_max 27.50
_diffrn_reflns_theta_min 1.93
_exptl_absorpt_coefficient_mu 0.609
_exptl_absorpt_correction_T_max 0.904
_exptl_absorpt_correction_T_min 0.839
_exptl_absorpt_correction_type analytical
_exptl_absorpt_process_details
;
CrysAlisPro, Oxford Diffraction Ltd.,
Version 1.171.34.36 (release 02-08-2010 CrysAlis171 .NET)
(compiled Aug  2 2010,13:00:58)
Analytical numeric absorption correction using a multifaceted crystal
            model based on expressions derived by R.C. Clark & J.S. Reid.
(Clark, R. C. & Reid, J. S. (1995). Acta Cryst. A51, 887-897)
;
_exptl_crystal_colour 'dark red'
_exptl_crystal_density_diffrn 1.489
_exptl_crystal_description block
_exptl_crystal_F_000 1296
_exptl_crystal_size_max 0.39
_exptl_crystal_size_mid 0.29
_exptl_crystal_size_min 0.23
_platon_squeeze_details
;
;
_refine_diff_density_max 0.713
_refine_diff_density_min -0.469
_refine_diff_density_rms 0.064
_refine_ls_extinction_method none
_refine_ls_goodness_of_fit_ref 1.067
_refine_ls_hydrogen_treatment constr
_refine_ls_matrix_type full
_refine_ls_number_parameters 460
_refine_ls_number_reflns 6531
_refine_ls_number_restraints 254
_refine_ls_restrained_S_all 1.070
_refine_ls_R_factor_all 0.0470
_refine_ls_R_factor_gt 0.0386
_refine_ls_shift/su_max 0.001
_refine_ls_shift/su_mean 0.000
_refine_ls_structure_factor_coef Fsqd
_refine_ls_weighting_details 'calc w=1/[\s^2^(Fo^2^)+(0.0554P)^2^+1.1362P] where P=(Fo^2^+2Fc^2^)/3'
_refine_ls_weighting_scheme calc
_refine_ls_wR_factor_gt 0.1004
_refine_ls_wR_factor_ref 0.1041
_reflns_number_gt 5464
_reflns_number_total 6531
_reflns_threshold_expression I>2\s(I)
_cod_data_source_file ja4064487_si_001.cif
_cod_data_source_block 2
_cod_original_sg_symbol_H-M 'P 21/n'
_cod_database_code 4120839

loop_
_symmetry_equiv_pos_as_xyz
'x, y, z'
'-x+1/2, y+1/2, -z+1/2'
'-x, -y, -z'
'x-1/2, -y-1/2, z-1/2'

loop_
_atom_site_label
_atom_site_type_symbol
_atom_site_fract_x
_atom_site_fract_y
_atom_site_fract_z
_atom_site_U_iso_or_equiv
_atom_site_adp_type
_atom_site_occupancy
_atom_site_symmetry_multiplicity
_atom_site_calc_flag
_atom_site_refinement_flags
_atom_site_disorder_assembly
_atom_site_disorder_group
Fe1 Fe 0.034111(19) 0.239471(13) 0.380366(18) 0.01708(8) Uani 1 1 d . . .
N1 N 0.16952(12) 0.19761(8) 0.33051(11) 0.0204(3) Uani 1 1 d . . .
N2 N -0.01590(12) 0.13736(8) 0.37492(11) 0.0214(3) Uani 1 1 d . . .
N3 N -0.11099(12) 0.26075(8) 0.43201(11) 0.0203(3) Uani 1 1 d . . .
N4 N 0.09349(11) 0.21198(8) 0.52173(11) 0.0186(3) Uani 1 1 d . . .
N5 N -0.03200(12) 0.24493(8) 0.23632(12) 0.0217(3) Uani 1 1 d . . .
N6 N 0.08863(12) 0.33790(8) 0.39066(11) 0.0208(3) Uani 1 1 d . . .
C1 C 0.24650(16) 0.22753(11) 0.27495(14) 0.0250(4) Uani 1 1 d . . .
H1 H 0.2377 0.2766 0.2520 0.030 Uiso 1 1 calc R . .
C2 C 0.33946(16) 0.18812(12) 0.25001(15) 0.0308(4) Uani 1 1 d . . .
H2 H 0.3943 0.2106 0.2120 0.037 Uiso 1 1 calc R . .
C3 C 0.35119(17) 0.11664(12) 0.28079(16) 0.0327(5) Uani 1 1 d . . .
H3 H 0.4146 0.0895 0.2647 0.039 Uiso 1 1 calc R . .
C4 C 0.27013(16) 0.08432(11) 0.33546(15) 0.0289(4) Uani 1 1 d . . .
H4 H 0.2759 0.0346 0.3563 0.035 Uiso 1 1 calc R . .
C5 C 0.18061(15) 0.12652(10) 0.35884(14) 0.0226(4) Uani 1 1 d . . .
C6 C 0.08886(15) 0.10230(10) 0.42394(14) 0.0222(4) Uani 1 1 d . . .
H6 H 0.0830 0.0480 0.4295 0.027 Uiso 1 1 calc R . .
C7 C -0.11257(15) 0.12871(10) 0.43930(15) 0.0251(4) Uani 1 1 d . . .
H7A H -0.0865 0.1095 0.5087 0.030 Uiso 1 1 calc R . .
H7B H -0.1657 0.0931 0.4057 0.030 Uiso 1 1 calc R . .
C8 C -0.17013(15) 0.20065(10) 0.45133(14) 0.0234(4) Uani 1 1 d . . .
C9 C -0.27579(16) 0.20502(12) 0.48530(15) 0.0299(4) Uani 1 1 d . . .
H9 H -0.3165 0.1620 0.4977 0.036 Uiso 1 1 calc R . .
C10 C -0.32102(17) 0.27307(13) 0.50082(16) 0.0329(5) Uani 1 1 d . . .
H10 H -0.3932 0.2773 0.5244 0.039 Uiso 1 1 calc R . .
C11 C -0.26054(16) 0.33492(12) 0.48179(15) 0.0300(4) Uani 1 1 d . . .
H11 H -0.2901 0.3822 0.4923 0.036 Uiso 1 1 calc R . .
C12 C -0.15606(15) 0.32646(11) 0.44707(14) 0.0250(4) Uani 1 1 d . . .
H12 H -0.1145 0.3689 0.4333 0.030 Uiso 1 1 calc R . .
C13 C 0.11207(14) 0.13925(10) 0.52796(14) 0.0208(3) Uani 1 1 d . . .
C14 C 0.15204(16) 0.10491(11) 0.61883(15) 0.0264(4) Uani 1 1 d . . .
H14 H 0.1653 0.0538 0.6204 0.032 Uiso 1 1 calc R . .
C15 C 0.17224(16) 0.14696(11) 0.70732(15) 0.0291(4) Uani 1 1 d . . .
H15 H 0.1998 0.1250 0.7710 0.035 Uiso 1 1 calc R . .
C16 C 0.15201(16) 0.22128(11) 0.70227(14) 0.0270(4) Uani 1 1 d . . .
H16 H 0.1650 0.2508 0.7625 0.032 Uiso 1 1 calc R . .
C17 C 0.11247(15) 0.25221(10) 0.60814(14) 0.0211(4) Uani 1 1 d . . .
H17 H 0.0985 0.3032 0.6049 0.025 Uiso 1 1 calc R . .
C18 C -0.04209(16) 0.11433(10) 0.26453(14) 0.0262(4) Uani 1 1 d . . .
H18A H -0.1073 0.0814 0.2600 0.031 Uiso 1 1 calc R . .
H18B H 0.0217 0.0871 0.2401 0.031 Uiso 1 1 calc R . .
C19 C -0.06625(14) 0.17970(11) 0.19637(14) 0.0239(4) Uani 1 1 d . . .
C20 C -0.11595(16) 0.17311(12) 0.09621(15) 0.0311(4) Uani 1 1 d . . .
H20 H -0.1407 0.1269 0.0703 0.037 Uiso 1 1 calc R . .
C21 C -0.12904(17) 0.23442(13) 0.03455(16) 0.0354(5) Uani 1 1 d . . .
H21 H -0.1611 0.2308 -0.0350 0.043 Uiso 1 1 calc R . .
C22 C -0.09505(17) 0.30104(13) 0.07504(16) 0.0340(5) Uani 1 1 d . . .
H22 H -0.1043 0.3440 0.0339 0.041 Uiso 1 1 calc R . .
C23 C -0.04735(15) 0.30496(11) 0.17614(15) 0.0276(4) Uani 1 1 d . . .
H23 H -0.0248 0.3511 0.2039 0.033 Uiso 1 1 calc R . .
C24 C 0.12045(15) 0.39620(10) 0.40007(14) 0.0230(4) Uani 1 1 d . . .
C25 C 0.15954(18) 0.47086(10) 0.41274(17) 0.0322(4) Uani 1 1 d . . .
H25A H 0.0958 0.5041 0.4092 0.048 Uiso 1 1 calc R . .
H25B H 0.2073 0.4828 0.3572 0.048 Uiso 1 1 calc R . .
H25C H 0.2019 0.4760 0.4804 0.048 Uiso 1 1 calc R . .
B1 B 0.6391(7) 0.0351(4) 0.2034(5) 0.0299(14) Uani 0.664(17) 1 d PDU A 1
F1 F 0.5767(7) -0.0171(4) 0.2497(6) 0.0528(14) Uani 0.664(17) 1 d PDU A 1
F2 F 0.7313(7) 0.0033(5) 0.1639(6) 0.0498(16) Uani 0.664(17) 1 d PDU A 1
F3 F 0.5724(6) 0.0678(4) 0.1231(5) 0.0381(10) Uani 0.664(17) 1 d PDU A 1
F4 F 0.6710(3) 0.0891(4) 0.2742(6) 0.0631(15) Uani 0.664(17) 1 d PDU A 1
B1' B 0.6446(15) 0.0274(9) 0.2168(13) 0.038(3) Uani 0.336(17) 1 d PDU A 2
F1' F 0.5845(13) -0.0359(6) 0.2251(12) 0.047(2) Uani 0.336(17) 1 d PDU A 2
F2' F 0.7432(14) 0.0134(11) 0.1734(15) 0.056(3) Uani 0.336(17) 1 d PDU A 2
F3' F 0.5822(14) 0.0751(8) 0.1553(14) 0.057(3) Uani 0.336(17) 1 d PDU A 2
F4' F 0.6732(7) 0.0552(10) 0.3138(10) 0.071(3) Uani 0.336(17) 1 d PDU A 2
B2 B 0.3629(2) 0.39778(15) 0.2288(2) 0.0313(6) Uani 0.894(3) 1 d PDU B 1
F5 F 0.40517(12) 0.33934(7) 0.17804(11) 0.0365(4) Uani 0.894(3) 1 d PDU B 1
F6 F 0.37127(17) 0.38507(10) 0.33520(12) 0.0527(5) Uani 0.894(3) 1 d PDU B 1
F7 F 0.4222(2) 0.46062(12) 0.2078(2) 0.0473(6) Uani 0.894(3) 1 d PDU B 1
F8 F 0.25111(14) 0.40697(9) 0.19457(15) 0.0422(4) Uani 0.894(3) 1 d PDU B 1
B2' B 0.3877(15) 0.4231(10) 0.2563(14) 0.0313(6) Uani 0.106(3) 1 d PDU B 2
F5' F 0.3805(15) 0.4833(9) 0.3147(14) 0.080(5) Uani 0.106(3) 1 d PDU B 2
F6' F 0.4405(13) 0.3667(8) 0.3078(13) 0.061(4) Uani 0.106(3) 1 d PDU B 2
F7' F 0.436(2) 0.4498(14) 0.1723(16) 0.058(5) Uani 0.106(3) 1 d PDU B 2
F8' F 0.2744(12) 0.4141(9) 0.2387(13) 0.0422(4) Uani 0.106(3) 1 d PDU B 2

loop_
_atom_site_aniso_label
_atom_site_aniso_U_11
_atom_site_aniso_U_22
_atom_site_aniso_U_33
_atom_site_aniso_U_23
_atom_site_aniso_U_13
_atom_site_aniso_U_12
Fe1 0.01849(13) 0.01752(14) 0.01493(13) -0.00041(9) -0.00044(9) 0.00118(9)
N1 0.0210(7) 0.0238(8) 0.0158(7) -0.0033(6) -0.0017(5) 0.0009(6)
N2 0.0225(7) 0.0214(7) 0.0192(7) -0.0020(6) -0.0038(6) -0.0002(6)
N3 0.0198(7) 0.0240(8) 0.0165(7) 0.0000(6) -0.0020(6) 0.0009(6)
N4 0.0182(7) 0.0199(7) 0.0173(7) -0.0007(6) -0.0005(5) -0.0011(6)
N5 0.0201(7) 0.0269(8) 0.0177(7) 0.0009(6) -0.0003(6) 0.0056(6)
N6 0.0221(7) 0.0215(8) 0.0190(7) 0.0023(6) 0.0021(6) 0.0028(6)
C1 0.0274(9) 0.0300(10) 0.0172(8) -0.0020(7) -0.0001(7) -0.0004(7)
C2 0.0256(9) 0.0445(12) 0.0228(9) -0.0067(8) 0.0057(7) -0.0025(8)
C3 0.0277(10) 0.0362(11) 0.0338(11) -0.0127(9) -0.0003(8) 0.0078(8)
C4 0.0290(10) 0.0269(10) 0.0297(10) -0.0089(8) -0.0040(8) 0.0062(8)
C5 0.0260(9) 0.0209(9) 0.0197(8) -0.0057(7) -0.0045(7) 0.0015(7)
C6 0.0246(9) 0.0179(8) 0.0232(9) -0.0013(7) -0.0039(7) 0.0037(7)
C7 0.0235(9) 0.0238(9) 0.0276(9) 0.0024(7) 0.0000(7) -0.0046(7)
C8 0.0227(8) 0.0287(10) 0.0180(8) 0.0017(7) -0.0025(7) -0.0014(7)
C9 0.0250(9) 0.0370(11) 0.0276(10) 0.0027(8) 0.0017(7) -0.0040(8)
C10 0.0229(9) 0.0477(13) 0.0283(10) -0.0010(9) 0.0037(8) 0.0048(9)
C11 0.0292(10) 0.0363(11) 0.0246(9) -0.0031(8) 0.0020(8) 0.0089(8)
C12 0.0254(9) 0.0274(10) 0.0218(9) -0.0006(7) -0.0005(7) 0.0033(7)
C13 0.0207(8) 0.0209(8) 0.0205(8) 0.0005(7) -0.0004(6) -0.0005(7)
C14 0.0271(9) 0.0244(9) 0.0268(9) 0.0049(7) -0.0035(7) -0.0010(7)
C15 0.0303(10) 0.0367(11) 0.0193(9) 0.0063(8) -0.0045(7) -0.0026(8)
C16 0.0272(9) 0.0361(11) 0.0175(8) -0.0027(8) -0.0002(7) -0.0046(8)
C17 0.0210(8) 0.0243(9) 0.0182(8) -0.0020(7) 0.0018(7) -0.0027(7)
C18 0.0290(10) 0.0251(9) 0.0230(9) -0.0068(7) -0.0065(7) -0.0007(7)
C19 0.0196(8) 0.0302(10) 0.0213(9) -0.0037(7) -0.0015(7) 0.0036(7)
C20 0.0260(9) 0.0437(12) 0.0227(9) -0.0081(9) -0.0038(7) 0.0056(8)
C21 0.0292(10) 0.0577(14) 0.0186(9) -0.0007(9) -0.0031(8) 0.0107(9)
C22 0.0300(10) 0.0472(13) 0.0246(10) 0.0088(9) 0.0019(8) 0.0111(9)
C23 0.0262(9) 0.0333(10) 0.0235(9) 0.0043(8) 0.0025(7) 0.0084(8)
C24 0.0242(9) 0.0231(9) 0.0216(9) 0.0024(7) 0.0013(7) 0.0037(7)
C25 0.0377(11) 0.0184(9) 0.0403(11) 0.0025(8) 0.0022(9) -0.0024(8)
B1 0.027(2) 0.028(3) 0.035(2) -0.004(2) 0.002(2) -0.008(2)
F1 0.0577(18) 0.050(3) 0.050(3) 0.016(2) -0.0011(19) -0.018(2)
F2 0.046(3) 0.050(3) 0.054(2) 0.007(2) 0.007(2) 0.019(3)
F3 0.0352(14) 0.0338(17) 0.045(2) 0.0072(15) 0.0037(16) 0.0008(11)
F4 0.0593(16) 0.061(3) 0.067(3) -0.028(2) -0.0096(16) -0.0097(16)
B1' 0.031(4) 0.034(5) 0.051(5) -0.004(4) 0.002(4) -0.005(4)
F1' 0.057(4) 0.029(4) 0.054(6) 0.007(3) -0.008(4) -0.019(3)
F2' 0.028(3) 0.056(5) 0.086(7) -0.012(4) 0.010(4) -0.008(3)
F3' 0.055(5) 0.033(4) 0.086(8) 0.021(5) 0.025(5) 0.012(4)
F4' 0.064(3) 0.085(7) 0.061(5) -0.035(5) -0.013(3) -0.020(4)
B2 0.0350(14) 0.0265(13) 0.0325(14) 0.0017(11) 0.0034(11) -0.0034(10)
F5 0.0387(8) 0.0320(7) 0.0404(8) -0.0023(6) 0.0124(6) 0.0021(6)
F6 0.0742(13) 0.0532(10) 0.0312(8) 0.0033(7) 0.0061(8) 0.0052(9)
F7 0.0490(11) 0.0253(10) 0.0671(16) 0.0114(10) 0.0010(11) -0.0050(8)
F8 0.0389(9) 0.0352(8) 0.0520(11) -0.0025(8) 0.0009(8) 0.0042(6)
B2' 0.0350(14) 0.0265(13) 0.0325(14) 0.0017(11) 0.0034(11) -0.0034(10)
F5' 0.092(10) 0.069(9) 0.078(9) -0.037(8) 0.003(8) -0.024(8)
F6' 0.051(7) 0.059(7) 0.076(8) 0.014(7) 0.027(7) 0.004(6)
F7' 0.076(9) 0.045(9) 0.056(9) 0.004(8) 0.012(8) 0.007(7)
F8' 0.0389(9) 0.0352(8) 0.0520(11) -0.0025(8) 0.0009(8) 0.0042(6)

loop_
_atom_type_symbol
_atom_type_description
_atom_type_scat_dispersion_real
_atom_type_scat_dispersion_imag
_atom_type_scat_source
C C 0.0033 0.0016 'International Tables Vol C Tables 4.2.6.8 and 6.1.1.4'
H H 0.0000 0.0000 'International Tables Vol C Tables 4.2.6.8 and 6.1.1.4'
B B 0.0013 0.0007 'International Tables Vol C Tables 4.2.6.8 and 6.1.1.4'
F F 0.0171 0.0103 'International Tables Vol C Tables 4.2.6.8 and 6.1.1.4'
Fe Fe 0.3463 0.8444 'International Tables Vol C Tables 4.2.6.8 and 6.1.1.4'
N N 0.0061 0.0033 'International Tables Vol C Tables 4.2.6.8 and 6.1.1.4'

loop_
_geom_angle_atom_site_label_1
_geom_angle_atom_site_label_2
_geom_angle_atom_site_label_3
_geom_angle
N6 Fe1 N1 95.71(6)
N6 Fe1 N3 95.78(6)
N1 Fe1 N3 168.42(6)
N6 Fe1 N5 97.38(6)
N1 Fe1 N5 89.77(6)
N3 Fe1 N5 90.28(6)
N6 Fe1 N2 177.22(6)
N1 Fe1 N2 83.00(6)
N3 Fe1 N2 85.46(6)
N5 Fe1 N2 85.09(6)
N6 Fe1 N4 94.52(6)
N1 Fe1 N4 87.28(6)
N3 Fe1 N4 90.29(6)
N5 Fe1 N4 167.97(6)
N2 Fe1 N4 82.97(6)
C1 N1 C5 118.71(16)
C1 N1 Fe1 130.56(13)
C5 N1 Fe1 110.73(12)
C18 N2 C7 112.62(14)
C18 N2 C6 112.62(14)
C7 N2 C6 112.81(14)
C18 N2 Fe1 110.10(11)
C7 N2 Fe1 109.43(11)
C6 N2 Fe1 98.33(10)
C12 N3 C8 118.64(16)
C12 N3 Fe1 127.65(13)
C8 N3 Fe1 113.69(12)
C17 N4 C13 118.41(15)
C17 N4 Fe1 130.85(13)
C13 N4 Fe1 110.68(11)
C23 N5 C19 118.48(16)
C23 N5 Fe1 127.71(13)
C19 N5 Fe1 113.81(12)
C24 N6 Fe1 177.81(15)
N1 C1 C2 121.30(18)
N1 C1 H1 119.4
C2 C1 H1 119.4
C3 C2 C1 119.58(19)
C3 C2 H2 120.2
C1 C2 H2 120.2
C2 C3 C4 119.64(18)
C2 C3 H3 120.2
C4 C3 H3 120.2
C5 C4 C3 118.01(19)
C5 C4 H4 121.0
C3 C4 H4 121.0
N1 C5 C4 122.70(18)
N1 C5 C6 111.77(15)
C4 C5 C6 125.39(17)
C13 C6 C5 105.71(14)
C13 C6 N2 105.71(14)
C5 C6 N2 105.65(14)
C13 C6 H6 113.0
C5 C6 H6 113.0
N2 C6 H6 113.0
N2 C7 C8 110.66(15)
N2 C7 H7A 109.5
C8 C7 H7A 109.5
N2 C7 H7B 109.5
C8 C7 H7B 109.5
H7A C7 H7B 108.1
N3 C8 C9 121.83(18)
N3 C8 C7 116.16(15)
C9 C8 C7 121.93(17)
C10 C9 C8 118.89(19)
C10 C9 H9 120.6
C8 C9 H9 120.6
C11 C10 C9 119.57(18)
C11 C10 H10 120.2
C9 C10 H10 120.2
C10 C11 C12 118.41(19)
C10 C11 H11 120.8
C12 C11 H11 120.8
N3 C12 C11 122.65(18)
N3 C12 H12 118.7
C11 C12 H12 118.7
N4 C13 C14 122.93(17)
N4 C13 C6 111.78(15)
C14 C13 C6 125.24(17)
C15 C14 C13 118.22(18)
C15 C14 H14 120.9
C13 C14 H14 120.9
C14 C15 C16 119.38(17)
C14 C15 H15 120.3
C16 C15 H15 120.3
C15 C16 C17 119.30(17)
C15 C16 H16 120.3
C17 C16 H16 120.3
N4 C17 C16 121.75(17)
N4 C17 H17 119.1
C16 C17 H17 119.1
N2 C18 C19 110.45(15)
N2 C18 H18A 109.6
C19 C18 H18A 109.6
N2 C18 H18B 109.6
C19 C18 H18B 109.6
H18A C18 H18B 108.1
N5 C19 C20 121.90(18)
N5 C19 C18 116.28(15)
C20 C19 C18 121.75(18)
C21 C20 C19 119.2(2)
C21 C20 H20 120.4
C19 C20 H20 120.4
C22 C21 C20 119.12(19)
C22 C21 H21 120.4
C20 C21 H21 120.4
C21 C22 C23 119.5(2)
C21 C22 H22 120.3
C23 C22 H22 120.3
N5 C23 C22 121.78(19)
N5 C23 H23 119.1
C22 C23 H23 119.1
N6 C24 C25 179.2(2)
C24 C25 H25A 109.5
C24 C25 H25B 109.5
H25A C25 H25B 109.5
C24 C25 H25C 109.5
H25A C25 H25C 109.5
H25B C25 H25C 109.5
F4 B1 F1 110.0(5)
F4 B1 F2 110.8(7)
F1 B1 F2 110.5(7)
F4 B1 F3 107.2(5)
F1 B1 F3 108.4(6)
F2 B1 F3 109.9(6)
F3' B1' F4' 112.3(12)
F3' B1' F1' 108.4(13)
F4' B1' F1' 109.8(12)
F3' B1' F2' 109.7(14)
F4' B1' F2' 106.1(14)
F1' B1' F2' 110.7(14)
F5 B2 F6 109.9(2)
F5 B2 F7 109.5(2)
F6 B2 F7 109.5(2)
F5 B2 F8 109.3(2)
F6 B2 F8 108.9(2)
F7 B2 F8 109.7(2)
F5' B2' F6' 113.5(17)
F5' B2' F7' 101.7(16)
F6' B2' F7' 116.7(18)
F5' B2' F8' 94.8(14)
F6' B2' F8' 114.2(16)
F7' B2' F8' 113.2(18)

loop_
_geom_bond_atom_site_label_1
_geom_bond_atom_site_label_2
_geom_bond_distance
Fe1 N6 1.9209(15)
Fe1 N1 1.9615(15)
Fe1 N3 1.9640(15)
Fe1 N5 1.9652(15)
Fe1 N2 1.9657(15)
Fe1 N4 1.9706(14)
N1 C1 1.337(2)
N1 C5 1.357(2)
N2 C18 1.495(2)
N2 C7 1.495(2)
N2 C6 1.512(2)
N3 C12 1.342(2)
N3 C8 1.347(2)
N4 C17 1.341(2)
N4 C13 1.353(2)
N5 C23 1.350(2)
N5 C19 1.353(2)
N6 C24 1.139(2)
C1 C2 1.394(3)
C1 H1 0.9500
C2 C3 1.373(3)
C2 H2 0.9500
C3 C4 1.385(3)
C3 H3 0.9500
C4 C5 1.382(3)
C4 H4 0.9500
C5 C6 1.510(3)
C6 C13 1.509(2)
C6 H6 1.0000
C7 C8 1.504(3)
C7 H7A 0.9900
C7 H7B 0.9900
C8 C9 1.385(3)
C9 C10 1.382(3)
C9 H9 0.9500
C10 C11 1.381(3)
C10 H10 0.9500
C11 C12 1.382(3)
C11 H11 0.9500
C12 H12 0.9500
C13 C14 1.383(2)
C14 C15 1.382(3)
C14 H14 0.9500
C15 C16 1.384(3)
C15 H15 0.9500
C16 C17 1.390(3)
C16 H16 0.9500
C17 H17 0.9500
C18 C19 1.501(3)
C18 H18A 0.9900
C18 H18B 0.9900
C19 C20 1.386(3)
C20 C21 1.378(3)
C20 H20 0.9500
C21 C22 1.377(3)
C21 H21 0.9500
C22 C23 1.385(3)
C22 H22 0.9500
C23 H23 0.9500
C24 C25 1.452(3)
C25 H25A 0.9800
C25 H25B 0.9800
C25 H25C 0.9800
B1 F4 1.381(6)
B1 F1 1.382(7)
B1 F2 1.390(7)
B1 F3 1.395(7)
B1' F3' 1.366(14)
B1' F4' 1.369(14)
B1' F1' 1.378(13)
B1' F2' 1.381(14)
B2 F5 1.375(3)
B2 F6 1.388(3)
B2 F7 1.394(3)
B2 F8 1.397(3)
B2' F5' 1.342(17)
B2' F6' 1.359(16)
B2' F7' 1.360(17)
B2' F8' 1.379(17)

loop_
_geom_torsion_atom_site_label_1
_geom_torsion_atom_site_label_2
_geom_torsion_atom_site_label_3
_geom_torsion_atom_site_label_4
_geom_torsion
N6 Fe1 N1 C1 -28.86(16)
N3 Fe1 N1 C1 158.8(3)
N5 Fe1 N1 C1 68.54(16)
N2 Fe1 N1 C1 153.62(16)
N4 Fe1 N1 C1 -123.13(16)
N6 Fe1 N1 C5 152.01(12)
N3 Fe1 N1 C5 -20.3(4)
N5 Fe1 N1 C5 -110.59(12)
N2 Fe1 N1 C5 -25.51(12)
N4 Fe1 N1 C5 57.74(12)
N1 Fe1 N2 C18 -73.62(12)
N3 Fe1 N2 C18 107.42(12)
N5 Fe1 N2 C18 16.75(12)
N4 Fe1 N2 C18 -161.73(12)
N1 Fe1 N2 C7 162.10(12)
N3 Fe1 N2 C7 -16.86(11)
N5 Fe1 N2 C7 -107.53(12)
N4 Fe1 N2 C7 73.99(11)
N1 Fe1 N2 C6 44.25(10)
N3 Fe1 N2 C6 -134.71(11)
N5 Fe1 N2 C6 134.62(11)
N4 Fe1 N2 C6 -43.86(10)
N6 Fe1 N3 C12 11.11(16)
N1 Fe1 N3 C12 -176.5(3)
N5 Fe1 N3 C12 -86.34(16)
N2 Fe1 N3 C12 -171.39(16)
N4 Fe1 N3 C12 105.68(16)
N6 Fe1 N3 C8 -170.46(12)
N1 Fe1 N3 C8 1.9(4)
N5 Fe1 N3 C8 92.09(13)
N2 Fe1 N3 C8 7.04(12)
N4 Fe1 N3 C8 -75.89(13)
N6 Fe1 N4 C17 28.93(16)
N1 Fe1 N4 C17 124.45(16)
N3 Fe1 N4 C17 -66.88(16)
N5 Fe1 N4 C17 -159.6(3)
N2 Fe1 N4 C17 -152.27(16)
N6 Fe1 N4 C13 -154.06(12)
N1 Fe1 N4 C13 -58.54(12)
N3 Fe1 N4 C13 110.13(12)
N5 Fe1 N4 C13 17.4(3)
N2 Fe1 N4 C13 24.74(12)
N6 Fe1 N5 C23 -9.81(16)
N1 Fe1 N5 C23 -105.53(16)
N3 Fe1 N5 C23 86.05(16)
N2 Fe1 N5 C23 171.47(16)
N4 Fe1 N5 C23 178.7(2)
N6 Fe1 N5 C19 171.09(12)
N1 Fe1 N5 C19 75.37(13)
N3 Fe1 N5 C19 -93.05(13)
N2 Fe1 N5 C19 -7.63(12)
N4 Fe1 N5 C19 -0.4(4)
C5 N1 C1 C2 -2.9(3)
Fe1 N1 C1 C2 178.06(13)
N1 C1 C2 C3 1.6(3)
C1 C2 C3 C4 0.6(3)
C2 C3 C4 C5 -1.3(3)
C1 N1 C5 C4 2.1(3)
Fe1 N1 C5 C4 -178.65(14)
C1 N1 C5 C6 178.13(15)
Fe1 N1 C5 C6 -2.63(17)
C3 C4 C5 N1 0.0(3)
C3 C4 C5 C6 -175.49(17)
N1 C5 C6 C13 -71.46(18)
C4 C5 C6 C13 104.4(2)
N1 C5 C6 N2 40.31(18)
C4 C5 C6 N2 -143.80(17)
C18 N2 C6 C13 171.93(14)
C7 N2 C6 C13 -59.22(18)
Fe1 N2 C6 C13 56.01(14)
C18 N2 C6 C5 60.17(18)
C7 N2 C6 C5 -170.99(14)
Fe1 N2 C6 C5 -55.76(13)
C18 N2 C7 C8 -99.72(17)
C6 N2 C7 C8 131.44(15)
Fe1 N2 C7 C8 23.07(17)
C12 N3 C8 C9 0.5(3)
Fe1 N3 C8 C9 -178.08(14)
C12 N3 C8 C7 -176.40(16)
Fe1 N3 C8 C7 5.0(2)
N2 C7 C8 N3 -18.9(2)
N2 C7 C8 C9 164.24(16)
N3 C8 C9 C10 -0.7(3)
C7 C8 C9 C10 176.00(18)
C8 C9 C10 C11 0.3(3)
C9 C10 C11 C12 0.3(3)
C8 N3 C12 C11 0.1(3)
Fe1 N3 C12 C11 178.51(14)
C10 C11 C12 N3 -0.5(3)
C17 N4 C13 C14 -1.5(3)
Fe1 N4 C13 C14 -178.91(14)
C17 N4 C13 C6 -178.92(15)
Fe1 N4 C13 C6 3.65(17)
C5 C6 C13 N4 70.58(18)
N2 C6 C13 N4 -41.15(19)
C5 C6 C13 C14 -106.8(2)
N2 C6 C13 C14 141.48(18)
N4 C13 C14 C15 1.0(3)
C6 C13 C14 C15 178.04(17)
C13 C14 C15 C16 0.0(3)
C14 C15 C16 C17 -0.4(3)
C13 N4 C17 C16 1.0(3)
Fe1 N4 C17 C16 177.87(13)
C15 C16 C17 N4 -0.1(3)
C7 N2 C18 C19 100.12(17)
C6 N2 C18 C19 -130.93(16)
Fe1 N2 C18 C19 -22.30(18)
C23 N5 C19 C20 0.1(3)
Fe1 N5 C19 C20 179.32(14)
C23 N5 C19 C18 177.05(16)
Fe1 N5 C19 C18 -3.8(2)
N2 C18 C19 N5 17.4(2)
N2 C18 C19 C20 -165.68(16)
N5 C19 C20 C21 1.3(3)
C18 C19 C20 C21 -175.46(18)
C19 C20 C21 C22 -1.7(3)
C20 C21 C22 C23 0.8(3)
C19 N5 C23 C22 -1.1(3)
Fe1 N5 C23 C22 179.81(14)
C21 C22 C23 N5 0.7(3)

loop_
_platon_squeeze_void_nr
_platon_squeeze_void_average_x
_platon_squeeze_void_average_y
_platon_squeeze_void_average_z
_platon_squeeze_void_volume
_platon_squeeze_void_count_electrons
_platon_squeeze_void_content
1 0.000 0.000 0.000 58 19 ' '
2 0.000 0.500 0.000 71 19 ' '
3 0.500 0.000 0.500 71 19 ' '
4 0.500 0.500 0.500 58 19 ' '
